data_7111028
loop_
_publ_author_name
'Dur\`a-Vil\`a, V\'ictor'
'Mingos, D. Michael P.'
'Vilar, Ram\'on'
'White, Andrew J. P.'
'Williams, David J.'

_publ_section_title
;
 Insertion of O2 into a Pd(i)--Pd(i) dimer and subsequent C--O bond
 formation by activation of a C--H bond
;
_journal_issue 16
_journal_name_full 'Chemical Communications'
_journal_page_first 1525
_journal_paper_doi 10.1039/b004537n
_journal_year 2000
_chemical_formula_sum 'C24 H52 Br2 O2 P2 Pd2'
_chemical_formula_weight 807.22
_chemical_name_systematic
; 
 ? 
;
_space_group_IT_number 14
_symmetry_cell_setting monoclinic
_symmetry_space_group_name_Hall '-P 2ybc'
_symmetry_space_group_name_H-M 'P 1 21/c 1'
_atom_sites_solution_hydrogens geom
_atom_sites_solution_primary direct
_atom_sites_solution_secondary difmap
_audit_creation_method SHELXL
_cell_angle_alpha 90.00
_cell_angle_beta 113.440(4)
_cell_angle_gamma 90.00
_cell_formula_units_Z 4
_cell_length_a 15.6676(13)
_cell_length_b 14.1868(8)
_cell_length_c 15.0990(5)
_cell_measurement_reflns_used 21
_cell_measurement_temperature 293(2)
_cell_measurement_theta_max 37.11
_cell_measurement_theta_min 11.10
_cell_volume 3079.1(3)
_computing_cell_refinement 'Siemens XSCANS'
_computing_data_collection 'Siemens XSCANS'
_computing_data_reduction 'Siemens SHELXTL'
_computing_molecular_graphics 'Siemens SHELXTL'
_computing_publication_material 'Siemens SHELXTL'
_computing_structure_refinement 'SHELXL-93 (Sheldrick, 1993)'
_computing_structure_solution 'SHELXS-86 (Sheldrick, 1990)'
_diffrn_ambient_temperature 293(2)
_diffrn_measurement_device 'Siemens P4'
_diffrn_measurement_method '\w scans'
_diffrn_radiation_monochromator graphite
_diffrn_radiation_source 'fine-focus sealed tube'
_diffrn_radiation_type CuK\a
_diffrn_radiation_wavelength 1.54178
_diffrn_reflns_av_R_equivalents 0.0304
_diffrn_reflns_av_sigmaI/netI 0.0463
_diffrn_reflns_limit_h_max 15
_diffrn_reflns_limit_h_min -17
_diffrn_reflns_limit_k_max 5
_diffrn_reflns_limit_k_min -15
_diffrn_reflns_limit_l_max 16
_diffrn_reflns_limit_l_min -1
_diffrn_reflns_number 4769
_diffrn_reflns_theta_max 60.00
_diffrn_reflns_theta_min 3.07
_diffrn_standards_interval_count 97
_diffrn_standards_number 3
_exptl_absorpt_coefficient_mu 13.583
_exptl_absorpt_correction_T_max 0.4582
_exptl_absorpt_correction_T_min 0.0628
_exptl_absorpt_correction_type integration
_exptl_crystal_colour 'Pale orange'
_exptl_crystal_density_diffrn 1.741
_exptl_crystal_description 'platy rhombs'
_exptl_crystal_F_000 1616
_exptl_crystal_size_max .37
_exptl_crystal_size_mid .23
_exptl_crystal_size_min .05
_refine_diff_density_max 1.459
_refine_diff_density_min -0.937
_refine_diff_density_rms 0.132
_refine_ls_extinction_coef 0.00003(2)
_refine_ls_extinction_expression Fc^*^=kFc[1+0.001xFc^2^\l^3^/sin(2\q)]^-1/4^
_refine_ls_extinction_method SHELXL
_refine_ls_goodness_of_fit_all 1.039
_refine_ls_goodness_of_fit_obs 1.067
_refine_ls_matrix_type full
_refine_ls_number_parameters 290
_refine_ls_number_reflns 4395
_refine_ls_number_restraints 0
_refine_ls_restrained_S_all 1.050
_refine_ls_restrained_S_obs 1.067
_refine_ls_R_factor_all 0.0530
_refine_ls_R_factor_obs 0.0432
_refine_ls_shift/esd_max -0.001
_refine_ls_shift/esd_mean 0.000
_refine_ls_structure_factor_coef Fsqd
_refine_ls_weighting_details 'w=1/[\s^2^(Fo^2^)+(0.0571P)^2^+5.3423P] where P=(Fo^2^+2Fc^2^)/3'
_refine_ls_weighting_scheme calc
_refine_ls_wR_factor_all 0.1100
_refine_ls_wR_factor_obs 0.1028
_reflns_number_observed 3890
_reflns_number_total 4568
_reflns_observed_criterion >2sigma(I)
_cod_data_source_file b004537nsup1.cif
_cod_data_source_block rv0001
_cod_depositor_comments
;
The following automatic conversions were performed:

'_symmetry_cell_setting' value 'Monoclinic' changed to 'monoclinic'
according to /home/saulius/struct/CIF-dictionaries/cif_core.dic
dictionary named 'cif_core.dic' version 2.4.2 from 2011-04-26.

Automatic conversion script
Id: cif_fix_values 1891 2012-01-12 08:04:46Z andrius 

The following automatic conversions were performed:

'_refine_ls_weighting_scheme' value 'calc
w=1/[\s^2^(Fo^2^)+(0.0571P)^2^+5.3423P] where P=(Fo^2^+2Fc^2^)/3' was
changed to 'calc'. New tag '_refine_ls_weighting_details' was
created. The value of the new tag was set to
'w=1/[\s^2^(Fo^2^)+(0.0571P)^2^+5.3423P] where P=(Fo^2^+2Fc^2^)/3'.

Automatic conversion script
Id: cif_fix_values 3143 2015-03-26 13:38:13Z robertas 
;
_cod_original_sg_symbol_H-M P2(1)/c
_cod_database_code 7111028

loop_
_symmetry_equiv_pos_as_xyz
'x, y, z'
'-x, y+1/2, -z+1/2'
'-x, -y, -z'
'x, -y-1/2, z-1/2'

loop_
_atom_site_aniso_label
_atom_site_aniso_U_11
_atom_site_aniso_U_22
_atom_site_aniso_U_33
_atom_site_aniso_U_23
_atom_site_aniso_U_13
_atom_site_aniso_U_12
Pd1 0.0287(2) 0.0242(2) 0.0231(2) 0.0002(2) 0.0074(2) -0.0002(2)
Pd2 0.0284(2) 0.0221(2) 0.0283(3) 0.0019(2) 0.0044(2) -0.0009(2)
Br1 0.0323(4) 0.0482(4) 0.0450(4) 0.0034(3) 0.0033(3) 0.0035(3)
Br2 0.0624(5) 0.0370(4) 0.0423(4) 0.0034(3) -0.0167(4) 0.0003(4)
P1 0.0321(8) 0.0256(7) 0.0251(7) 0.0004(6) 0.0090(6) -0.0055(6)
P2 0.0306(8) 0.0213(7) 0.0255(7) -0.0014(6) 0.0064(6) -0.0029(6)
O1 0.032(2) 0.027(2) 0.037(2) 0.003(2) 0.008(2) 0.003(2)
O2 0.042(3) 0.025(2) 0.032(2) 0.000(2) 0.010(2) 0.001(2)
C1 0.032(3) 0.026(3) 0.045(4) 0.005(3) 0.005(3) 0.003(3)
C2 0.034(3) 0.027(3) 0.040(4) -0.002(3) 0.006(3) 0.001(3)
C3 0.053(4) 0.030(3) 0.029(3) 0.001(3) 0.007(3) 0.006(3)
C4 0.053(4) 0.029(3) 0.030(3) 0.006(3) 0.014(3) -0.003(3)
C5 0.047(4) 0.034(4) 0.064(5) 0.009(4) 0.000(4) 0.003(3)
C6 0.051(5) 0.043(4) 0.074(6) -0.008(4) 0.033(4) 0.003(4)
C7 0.085(6) 0.036(4) 0.031(4) 0.006(3) 0.002(4) 0.011(4)
C8 0.095(7) 0.046(4) 0.050(5) 0.007(4) 0.041(5) -0.006(5)
C9 0.058(5) 0.054(5) 0.042(4) 0.007(4) 0.028(4) -0.008(4)
C10 0.047(4) 0.035(4) 0.035(4) -0.002(3) 0.008(3) -0.012(3)
C11 0.055(5) 0.048(4) 0.049(4) -0.001(4) 0.032(4) 0.001(4)
C12 0.041(4) 0.034(4) 0.055(5) 0.003(3) 0.007(4) -0.011(3)
C13 0.064(5) 0.092(7) 0.046(5) 0.000(5) 0.034(4) -0.003(5)
C14 0.080(6) 0.068(6) 0.032(4) -0.006(4) 0.026(4) -0.003(5)
C15 0.098(8) 0.076(7) 0.041(5) 0.016(5) 0.029(5) -0.026(6)
C16 0.061(5) 0.034(4) 0.063(5) -0.004(4) 0.002(4) -0.011(4)
C17 0.060(5) 0.047(4) 0.037(4) -0.018(3) 0.010(4) -0.006(4)
C18 0.052(5) 0.063(5) 0.054(5) 0.003(4) 0.004(4) -0.030(4)
C19 0.075(6) 0.057(5) 0.054(5) -0.009(4) 0.032(5) 0.018(5)
C20 0.057(5) 0.072(6) 0.086(7) -0.008(6) 0.046(5) -0.011(5)
C21 0.104(8) 0.082(7) 0.047(5) 0.008(5) 0.047(6) 0.004(6)
C22 0.056(5) 0.025(4) 0.102(8) 0.003(4) 0.011(5) -0.009(4)
C23 0.081(7) 0.048(5) 0.057(6) -0.012(4) -0.014(5) -0.016(5)
C24 0.034(4) 0.056(5) 0.122(9) 0.012(6) 0.019(5) -0.014(4)

loop_
_atom_site_label
_atom_site_type_symbol
_atom_site_fract_x
_atom_site_fract_y
_atom_site_fract_z
_atom_site_U_iso_or_equiv
_atom_site_thermal_displace_type
_atom_site_occupancy
_atom_site_calc_flag
_atom_site_refinement_flags
Pd1 Pd 0.70159(3) 0.31140(3) 0.41739(3) 0.02627(14) Uani 1 d .
Pd2 Pd 0.83641(3) 0.45001(3) 0.53415(3) 0.02843(15) Uani 1 d .
Br1 Br 0.53790(5) 0.33650(6) 0.31923(6) 0.0456(2) Uani 1 d .
Br2 Br 0.94734(7) 0.43182(6) 0.69885(6) 0.0590(3) Uani 1 d .
P1 P 0.70004(11) 0.16691(11) 0.47418(11) 0.0284(3) Uani 1 d .
P2 P 0.80244(11) 0.60209(10) 0.53495(11) 0.0273(3) Uani 1 d .
O1 O 0.8394(3) 0.3073(3) 0.4926(3) 0.0341(10) Uani 1 d .
O2 O 0.7454(3) 0.4479(3) 0.3951(3) 0.0346(10) Uani 1 d .
C1 C 0.8790(5) 0.2293(5) 0.5532(5) 0.038(2) Uani 1 d .
H1A H 0.8768(5) 0.2400(5) 0.6157(5) 0.045 Uiso 1 calc R
H1B H 0.9438(5) 0.2231(5) 0.5629(5) 0.045 Uiso 1 calc R
C2 C 0.8274(5) 0.1380(5) 0.5099(5) 0.037(2) Uani 1 d .
C3 C 0.6890(6) 0.5281(5) 0.3604(5) 0.040(2) Uani 1 d .
H3A H 0.6376(6) 0.5259(5) 0.3808(5) 0.048 Uiso 1 calc R
H3B H 0.6634(6) 0.5282(5) 0.2904(5) 0.048 Uiso 1 calc R
C4 C 0.7464(5) 0.6204(5) 0.3993(5) 0.038(2) Uani 1 d .
C5 C 0.8663(6) 0.0595(6) 0.5863(7) 0.055(2) Uani 1 d .
H5A H 0.8349(6) 0.0013(6) 0.5608(7) 0.083 Uiso 1 calc R
H5B H 0.8564(6) 0.0763(6) 0.6431(7) 0.083 Uiso 1 calc R
H5C H 0.9317(6) 0.0522(6) 0.6026(7) 0.083 Uiso 1 calc R
C6 C 0.8483(6) 0.1147(6) 0.4215(7) 0.053(2) Uani 1 d .
H6A H 0.8169(6) 0.0576(6) 0.3923(7) 0.080 Uiso 1 calc R
H6B H 0.9142(6) 0.1067(6) 0.4411(7) 0.080 Uiso 1 calc R
H6C H 0.8270(6) 0.1654(6) 0.3757(7) 0.080 Uiso 1 calc R
C7 C 0.6788(7) 0.7044(6) 0.3633(6) 0.057(2) Uani 1 d .
H7A H 0.6337(7) 0.7015(6) 0.3914(6) 0.086 Uiso 1 calc R
H7B H 0.6477(7) 0.7017(6) 0.2942(6) 0.086 Uiso 1 calc R
H7C H 0.7131(7) 0.7623(6) 0.3817(6) 0.086 Uiso 1 calc R
C8 C 0.8186(8) 0.6228(6) 0.3563(6) 0.060(2) Uani 1 d .
H8A H 0.8599(8) 0.5700(6) 0.3796(6) 0.090 Uiso 1 calc R
H8B H 0.8536(8) 0.6803(6) 0.3747(6) 0.090 Uiso 1 calc R
H8C H 0.7883(8) 0.6197(6) 0.2872(6) 0.090 Uiso 1 calc R
C9 C 0.6703(6) 0.1753(6) 0.5838(6) 0.049(2) Uani 1 d .
C10 C 0.6245(5) 0.0747(5) 0.3868(5) 0.041(2) Uani 1 d .
C11 C 0.7145(6) 0.6224(6) 0.5904(6) 0.047(2) Uani 1 d .
C12 C 0.9051(5) 0.6853(5) 0.5885(6) 0.047(2) Uani 1 d .
C13 C 0.5790(7) 0.2293(8) 0.5582(6) 0.064(3) Uani 1 d .
H13A H 0.5299(7) 0.1967(8) 0.5077(6) 0.095 Uiso 1 calc R
H13B H 0.5854(7) 0.2916(8) 0.5366(6) 0.095 Uiso 1 calc R
H13C H 0.5645(7) 0.2336(8) 0.6141(6) 0.095 Uiso 1 calc R
C14 C 0.7432(7) 0.2326(7) 0.6640(6) 0.059(2) Uani 1 d .
H14A H 0.8027(7) 0.2023(7) 0.6836(6) 0.089 Uiso 1 calc R
H14B H 0.7260(7) 0.2368(7) 0.7182(6) 0.089 Uiso 1 calc R
H14C H 0.7469(7) 0.2948(7) 0.6407(6) 0.089 Uiso 1 calc R
C15 C 0.6629(8) 0.0776(8) 0.6258(7) 0.071(3) Uani 1 d .
H15A H 0.6174(8) 0.0401(8) 0.5767(7) 0.107 Uiso 1 calc R
H15B H 0.6445(8) 0.0856(8) 0.6789(7) 0.107 Uiso 1 calc R
H15C H 0.7222(8) 0.0466(8) 0.6480(7) 0.107 Uiso 1 calc R
C16 C 0.6607(7) -0.0259(6) 0.4159(7) 0.060(2) Uani 1 d .
H16A H 0.7240(7) -0.0299(6) 0.4222(7) 0.090 Uiso 1 calc R
H16B H 0.6231(7) -0.0693(6) 0.3673(7) 0.090 Uiso 1 calc R
H16C H 0.6576(7) -0.0414(6) 0.4764(7) 0.090 Uiso 1 calc R
C17 C 0.6224(6) 0.0965(6) 0.2861(6) 0.051(2) Uani 1 d .
H17A H 0.6844(6) 0.0932(6) 0.2882(6) 0.076 Uiso 1 calc R
H17B H 0.5978(6) 0.1586(6) 0.2667(6) 0.076 Uiso 1 calc R
H17C H 0.5838(6) 0.0512(6) 0.2405(6) 0.076 Uiso 1 calc R
C18 C 0.5235(6) 0.0815(7) 0.3765(7) 0.061(2) Uani 1 d .
H18A H 0.5011(6) 0.1445(7) 0.3583(7) 0.092 Uiso 1 calc R
H18B H 0.5203(6) 0.0660(7) 0.4370(7) 0.092 Uiso 1 calc R
H18C H 0.4858(6) 0.0381(7) 0.3279(7) 0.092 Uiso 1 calc R
C19 C 0.6901(7) 0.7269(7) 0.5966(7) 0.060(2) Uani 1 d .
H19A H 0.7460(7) 0.7615(7) 0.6322(7) 0.090 Uiso 1 calc R
H19B H 0.6483(7) 0.7317(7) 0.6286(7) 0.090 Uiso 1 calc R
H19C H 0.6610(7) 0.7525(7) 0.5326(7) 0.090 Uiso 1 calc R
C20 C 0.6249(7) 0.5683(8) 0.5335(8) 0.066(3) Uani 1 d .
H20A H 0.6393(7) 0.5031(8) 0.5293(8) 0.099 Uiso 1 calc R
H20B H 0.5959(7) 0.5943(8) 0.4697(8) 0.099 Uiso 1 calc R
H20C H 0.5833(7) 0.5735(8) 0.5658(8) 0.099 Uiso 1 calc R
C21 C 0.7536(9) 0.5779(8) 0.6933(7) 0.072(3) Uani 1 d .
H21A H 0.8104(9) 0.6092(8) 0.7328(7) 0.108 Uiso 1 calc R
H21B H 0.7656(9) 0.5121(8) 0.6888(7) 0.108 Uiso 1 calc R
H21C H 0.7089(9) 0.5851(8) 0.7216(7) 0.108 Uiso 1 calc R
C22 C 0.8825(7) 0.7848(6) 0.5451(9) 0.067(3) Uani 1 d .
H22A H 0.8309(7) 0.8100(6) 0.5563(9) 0.101 Uiso 1 calc R
H22B H 0.8669(7) 0.7817(6) 0.4769(9) 0.101 Uiso 1 calc R
H22C H 0.9358(7) 0.8248(6) 0.5749(9) 0.101 Uiso 1 calc R
C23 C 0.9348(8) 0.6940(7) 0.6989(7) 0.075(3) Uani 1 d .
H23A H 0.8846(8) 0.7205(7) 0.7120(7) 0.112 Uiso 1 calc R
H23B H 0.9883(8) 0.7341(7) 0.7253(7) 0.112 Uiso 1 calc R
H23C H 0.9497(8) 0.6326(7) 0.7279(7) 0.112 Uiso 1 calc R
C24 C 0.9864(6) 0.6432(7) 0.5722(9) 0.075(3) Uani 1 d .
H24A H 0.9992(6) 0.5812(7) 0.5998(9) 0.112 Uiso 1 calc R
H24B H 1.0403(6) 0.6823(7) 0.6022(9) 0.112 Uiso 1 calc R
H24C H 0.9714(6) 0.6393(7) 0.5041(9) 0.112 Uiso 1 calc R

loop_
_atom_type_symbol
_atom_type_description
_atom_type_scat_dispersion_real
_atom_type_scat_dispersion_imag
_atom_type_scat_source
C C 0.0181 0.0091 'International Tables Vol C Tables 4.2.6.8 and 6.1.1.4'
H H 0.0000 0.0000 'International Tables Vol C Tables 4.2.6.8 and 6.1.1.4'
O O 0.0492 0.0322 'International Tables Vol C Tables 4.2.6.8 and 6.1.1.4'
P P 0.2955 0.4335 'International Tables Vol C Tables 4.2.6.8 and 6.1.1.4'
Br Br -0.6763 1.2805 'International Tables Vol C Tables 4.2.6.8 and 6.1.1.4'
Pd Pd 0.1215 3.9337 'International Tables Vol C Tables 4.2.6.8 and 6.1.1.4'

loop_
_geom_angle_atom_site_label_1
_geom_angle_atom_site_label_2
_geom_angle_atom_site_label_3
_geom_angle
O1 Pd1 O2 76.9(2)
O1 Pd1 P1 85.95(14)
O2 Pd1 P1 162.49(13)
O1 Pd1 Br1 172.52(13)
O2 Pd1 Br1 95.69(13)
P1 Pd1 Br1 101.53(5)
O1 Pd1 Pd2 46.90(13)
O2 Pd1 Pd2 43.79(12)
P1 Pd1 Pd2 120.35(4)
Br1 Pd1 Pd2 127.40(3)
O2 Pd2 O1 76.6(2)
O2 Pd2 P2 87.05(14)
O1 Pd2 P2 163.59(13)
O2 Pd2 Br2 172.91(13)
O1 Pd2 Br2 96.37(12)
P2 Pd2 Br2 100.01(5)
O2 Pd2 Pd1 46.88(13)
O1 Pd2 Pd1 43.42(12)
P2 Pd2 Pd1 122.77(4)
Br2 Pd2 Pd1 127.09(3)
C9 P1 C2 111.2(4)
C9 P1 C10 110.4(4)
C2 P1 C10 110.1(3)
C9 P1 Pd1 108.9(3)
C2 P1 Pd1 97.9(2)
C10 P1 Pd1 117.8(2)
C12 P2 C11 111.0(4)
C12 P2 C4 108.9(4)
C11 P2 C4 110.5(4)
C12 P2 Pd2 116.2(3)
C11 P2 Pd2 111.5(3)
C4 P2 Pd2 97.8(2)
C1 O1 Pd1 119.1(4)
C1 O1 Pd2 127.6(4)
Pd1 O1 Pd2 89.7(2)
C3 O2 Pd2 117.0(4)
C3 O2 Pd1 127.0(5)
Pd2 O2 Pd1 89.3(2)
O1 C1 C2 111.4(5)
C1 C2 C6 107.1(7)
C1 C2 C5 107.8(6)
C6 C2 C5 109.8(7)
C1 C2 P1 104.8(5)
C6 C2 P1 111.4(5)
C5 C2 P1 115.3(6)
O2 C3 C4 110.8(6)
C8 C4 C7 110.9(7)
C8 C4 C3 105.9(7)
C7 C4 C3 107.6(6)
C8 C4 P2 111.3(6)
C7 C4 P2 116.4(5)
C3 C4 P2 103.9(4)
C14 C9 C13 105.2(8)
C14 C9 C15 107.8(7)
C13 C9 C15 109.7(8)
C14 C9 P1 111.1(6)
C13 C9 P1 109.9(6)
C15 C9 P1 112.8(7)
C18 C10 C16 109.7(7)
C18 C10 C17 105.8(7)
C16 C10 C17 109.3(7)
C18 C10 P1 111.1(6)
C16 C10 P1 112.6(5)
C17 C10 P1 108.1(5)
C20 C11 C19 108.8(8)
C20 C11 C21 105.5(8)
C19 C11 C21 109.7(8)
C20 C11 P2 109.9(6)
C19 C11 P2 114.3(6)
C21 C11 P2 108.2(6)
C24 C12 C22 111.0(8)
C24 C12 C23 107.2(8)
C22 C12 C23 107.8(8)
C24 C12 P2 108.1(6)
C22 C12 P2 112.2(6)
C23 C12 P2 110.5(6)

loop_
_geom_bond_atom_site_label_1
_geom_bond_atom_site_label_2
_geom_bond_distance
Pd1 O1 2.001(5)
Pd1 O2 2.125(5)
Pd1 P1 2.226(2)
Pd1 Br1 2.4242(9)
Pd1 Pd2 2.9111(6)
Pd2 O2 2.015(5)
Pd2 O1 2.126(5)
Pd2 P2 2.223(2)
Pd2 Br2 2.4152(9)
P1 C9 1.893(8)
P1 C2 1.893(7)
P1 C10 1.901(7)
P2 C12 1.897(7)
P2 C11 1.898(8)
P2 C4 1.898(7)
O1 C1 1.413(8)
O2 C3 1.408(8)
C1 C2 1.529(9)
C2 C6 1.532(12)
C2 C5 1.543(10)
C3 C4 1.565(10)
C4 C8 1.512(12)
C4 C7 1.543(11)
C9 C14 1.527(12)
C9 C13 1.531(13)
C9 C15 1.547(12)
C10 C18 1.531(12)
C10 C16 1.533(11)
C10 C17 1.539(11)
C11 C20 1.529(13)
C11 C19 1.544(12)
C11 C21 1.558(12)
C12 C24 1.514(14)
C12 C22 1.538(11)
C12 C23 1.547(13)
